data_1517165
loop_
_publ_author_name
'Kim, Ki Hyun'
'Ramadhar, Timothy R.'
'Beemelmanns, Christine'
'Cao, Shugeng'
'Poulsen, Michael'
'Currie, Cameron R.'
'Clardy, Jon'

_publ_section_title
;
 Natalamycin A, an Ansamycin from a Termite-Associated Streptomyces sp.
;
_journal_issue 11
_journal_name_full 'Chemical science (Royal Society of Chemistry : 2010)'
_journal_page_first 4333
_journal_page_last 4338
_journal_paper_doi 10.1039/C4SC01136H
_journal_volume 5
_journal_year 2014
_chemical_absolute_configuration ad
_chemical_formula_moiety 'C35 H50 N2 O11, 3(C H Cl3)'
_chemical_formula_sum 'C38 H53 Cl9 N2 O11'
_chemical_formula_weight 1032.87
_chemical_name_systematic
;
 ?
;
_space_group_crystal_system orthorhombic
_space_group_IT_number 19
_space_group_name_Hall 'P 2ac 2ab'
_space_group_name_H-M_alt 'P 21 21 21'
_symmetry_space_group_name_Hall 'P 2ac 2ab'
_symmetry_space_group_name_H-M 'P 21 21 21'
_atom_sites_solution_hydrogens mixed
_audit_creation_date 2014-03-06
_audit_creation_method
;
Olex2 1.2
(compiled 2013.11.15 svn.r2834 for OlexSys, GUI svn.r4720)
;
_cell_angle_alpha 90
_cell_angle_beta 90
_cell_angle_gamma 90
_cell_formula_units_Z 4
_cell_length_a 12.9360(18)
_cell_length_b 17.448(2)
_cell_length_c 21.111(3)
_cell_measurement_reflns_used 9927
_cell_measurement_temperature 15(2)
_cell_measurement_theta_max 15.79
_cell_measurement_theta_min 2.74
_cell_volume 4764.9(11)
_computing_cell_refinement 'SAINT 8.30A (Bruker-AXS, 2012)'
_computing_data_collection 'APEX2 v2013.4.1 (Bruker-AXS, 2013)'
_computing_data_reduction 'SAINT 8.30A (Bruker-AXS, 2012)'
_computing_molecular_graphics 'Olex2 (Dolomanov et al., 2009)'
_computing_publication_material 'Olex2 (Dolomanov et al., 2009)'
_computing_structure_refinement 'SHELXL-2013 (Sheldrick, 2013)'
_computing_structure_solution 'SHELXT-2013 (Sheldrick, 2013)'
_diffrn_ambient_temperature 15.0
_diffrn_measured_fraction_theta_full 0.940
_diffrn_measured_fraction_theta_max 0.938
_diffrn_measurement_device 'three-circle goniometer with fixed chi'
_diffrn_measurement_device_type 'Bruker D8 goniometer'
_diffrn_measurement_method 'omega and phi scans'
_diffrn_radiation_monochromator 'Si 1 1 1'
_diffrn_radiation_source synchrotron
_diffrn_radiation_type synchrotron
_diffrn_radiation_wavelength 0.41328
_diffrn_reflns_av_R_equivalents 0.0390
_diffrn_reflns_av_unetI/netI 0.0393
_diffrn_reflns_Laue_measured_fraction_full 0.940
_diffrn_reflns_Laue_measured_fraction_max 0.938
_diffrn_reflns_limit_h_max 16
_diffrn_reflns_limit_h_min -9
_diffrn_reflns_limit_k_max 22
_diffrn_reflns_limit_k_min -22
_diffrn_reflns_limit_l_max 27
_diffrn_reflns_limit_l_min -27
_diffrn_reflns_number 33421
_diffrn_reflns_point_group_measured_fraction_full 0.943
_diffrn_reflns_point_group_measured_fraction_max 0.932
_diffrn_reflns_theta_full 14.357
_diffrn_reflns_theta_max 15.787
_diffrn_reflns_theta_min 0.880
_diffrn_standards_number 0
_exptl_absorpt_coefficient_mu 0.303
_exptl_absorpt_correction_T_max 0.8503
_exptl_absorpt_correction_T_min 0.6576
_exptl_absorpt_correction_type multi-scan
_exptl_absorpt_process_details
'SADABS-2012/1 (Bruker,2012) was used for absorption correction. wR2(int) was 0.1423 before and 0.0567 after correction. The Ratio of minimum to maximum transmission is 0.7734. The \l/2 correction factor is 0.0015.'
_exptl_crystal_colour colourless
_exptl_crystal_density_diffrn 1.440
_exptl_crystal_description block
_exptl_crystal_F_000 2144
_exptl_crystal_size_max 0.65
_exptl_crystal_size_mid 0.6
_exptl_crystal_size_min 0.5
_refine_diff_density_max 0.834
_refine_diff_density_min -0.594
_refine_diff_density_rms 0.173
_refine_ls_abs_structure_details
;
Data was collected using synchrotron radiation (0.41325 nm). The Flack x determined using 4671 quotients [(I+)-(I-)]/[(I+)+(I-)]
 (Parsons, 2004) was considered to be unreliable for chirality determination.

The absolute stereochemistry was confirmed using Bayesian statistics on 4731 select Bijvoet pairs (Hooft, Straver & Spek, 2008) using the ByvoetPair tool in PLATON version 251013 (Spek, 2009). The Hooft y parameter was determined to be 0.00(4).
;
_refine_ls_abs_structure_Flack 0.12(4)
_refine_ls_extinction_method none
_refine_ls_goodness_of_fit_ref 1.002
_refine_ls_hydrogen_treatment constr
_refine_ls_matrix_type full
_refine_ls_number_parameters 553
_refine_ls_number_reflns 10598
_refine_ls_number_restraints 6
_refine_ls_restrained_S_all 1.002
_refine_ls_R_factor_all 0.0649
_refine_ls_R_factor_gt 0.0635
_refine_ls_shift/su_max 0.000
_refine_ls_shift/su_mean 0.000
_refine_ls_structure_factor_coef Fsqd
_refine_ls_weighting_details 'w=1/[\s^2^(Fo^2^)+(0.0584P)^2^+39.2026P] where P=(Fo^2^+2Fc^2^)/3'
_refine_ls_weighting_scheme calc
_refine_ls_wR_factor_gt 0.1840
_refine_ls_wR_factor_ref 0.1913
_reflns_Friedel_coverage 0.806
_reflns_Friedel_fraction_full 0.946
_reflns_Friedel_fraction_max 0.925
_reflns_number_gt 10533
_reflns_number_total 10598
_reflns_threshold_expression 'I > 2\s(I)'
_cod_data_source_file c4sc01136h3.cif
_cod_data_source_block kt29-076res_a
_cod_depositor_comments
;Adding full bibliography for 1517165.cif.

 Adding full bibliography for 1517165.cif.
;
_cod_database_code 1517165
_shelxl_version_number 2013-4
_shelx_space_group_comment
;
The symmetry employed for this shelxl refinement is uniquely defined
by the following loop, which should always be used as a source of
symmetry information in preference to the above space-group names.
They are only intended as comments.
;
_shelx_estimated_absorpt_t_max 0.863
_shelx_estimated_absorpt_t_min 0.827
_refine_ls_abs_structure_hooft 0.00(4)
_olex2_refinement_description
;
1. Fixed Uiso
 At 1.2 times of:
  All C(H) groups, All C(H,H) groups, All N(H,H) groups
 At 1.5 times of:
  All C(H,H,H) groups, All O(H) groups
2. Uiso/Uaniso restraints and constraints
Uanis(O7) \\sim Ueq: with sigma of 0.005 and sigma for terminal atoms of 0.2
3.a Rotating group:
 N2(H2A,H2B)
3.b Ternary CH refined with riding coordinates:
 C8(H8), C12(H12), C20(H20), C22(H22), C27(H27), C29(H29), C30(H30), C33(H33),
 C36(H36), C38(H38), C37(H37)
3.c Secondary CH2 refined with riding coordinates:
 C10(H10A,H10B), C32(H32A,H32B), C35(H35A,H35B)
3.d Aromatic/amide H refined with riding coordinates:
 C2(H2), C17(H17), C18(H18), C19(H19), C26(H26)
3.e Idealised Me refined as rotating group:
 C7(H7A,H7B,H7C), C9(H9A,H9B,H9C), C13(H13A,H13B,H13C), C16(H16A,H16B,H16C),
 C21(H21A,H21B,H21C), C25(H25A,H25B,H25C), C28(H28A,H28B,H28C), C31(H31A,H31B,
 H31C), C34(H34A,H34B,H34C)
3.f Idealised tetrahedral OH refined as rotating group:
 O1(H1), O10(H10)
;
_olex2_computing_structure_refinement_long 'ShelXL (Sheldrick, 2008)'

loop_
_space_group_symop_operation_xyz
'x, y, z'
'-x+1/2, -y, z+1/2'
'-x, y+1/2, -z+1/2'
'x+1/2, -y+1/2, -z'

loop_
_atom_site_label
_atom_site_type_symbol
_atom_site_fract_x
_atom_site_fract_y
_atom_site_fract_z
_atom_site_U_iso_or_equiv
_atom_site_adp_type
_atom_site_occupancy
_atom_site_site_symmetry_order
_atom_site_calc_flag
_atom_site_refinement_flags_posn
_atom_site_refinement_flags_adp
C1 C 0.7609(5) 0.4123(4) 0.4448(3) 0.0117(12) Uani 1 1 d . .
C2 C 0.8169(6) 0.3475(4) 0.4643(3) 0.0127(12) Uani 1 1 d . .
H2 H 0.7836 0.3060 0.4850 0.015 Uiso 1 1 calc R .
C3 C 0.9229(6) 0.3459(4) 0.4523(3) 0.0119(12) Uani 1 1 d . .
C4 C 0.9724(6) 0.4051(4) 0.4204(3) 0.0123(12) Uani 1 1 d . .
C5 C 0.9146(6) 0.4675(4) 0.3964(3) 0.0127(12) Uani 1 1 d . .
C6 C 0.8093(6) 0.4697(4) 0.4106(3) 0.0136(13) Uani 1 1 d . .
C7 C 0.7416(7) 0.5911(4) 0.4351(4) 0.0215(15) Uani 1 1 d . .
H7A H 0.7172 0.5704 0.4756 0.032 Uiso 1 1 calc GR .
H7B H 0.6932 0.6304 0.4201 0.032 Uiso 1 1 calc GR .
H7C H 0.8102 0.6141 0.4409 0.032 Uiso 1 1 calc GR .
C8 C 1.0081(6) 0.2863(4) 0.5456(3) 0.0156(13) Uani 1 1 d . .
H8 H 1.0578 0.2442 0.5559 0.019 Uiso 1 1 calc R .
C9 C 0.9133(7) 0.2780(4) 0.5876(4) 0.0196(15) Uani 1 1 d . .
H9A H 0.9351 0.2707 0.6316 0.029 Uiso 1 1 calc GR .
H9B H 0.8728 0.2336 0.5737 0.029 Uiso 1 1 calc GR .
H9C H 0.8709 0.3244 0.5844 0.029 Uiso 1 1 calc GR .
C10 C 1.0617(6) 0.3644(4) 0.5582(3) 0.0153(13) Uani 1 1 d . .
H10A H 1.0124 0.4068 0.5504 0.018 Uiso 1 1 calc R .
H10B H 1.0847 0.3672 0.6028 0.018 Uiso 1 1 calc R .
C11 C 1.1541(6) 0.3717(4) 0.5141(4) 0.0162(14) Uani 1 1 d . .
C12 C 1.1490(6) 0.4246(4) 0.4562(4) 0.0157(13) Uani 1 1 d . .
H12 H 1.2193 0.4256 0.4365 0.019 Uiso 1 1 calc R .
C13 C 1.1895(6) 0.5566(4) 0.4477(4) 0.0213(16) Uani 1 1 d . .
H13A H 1.2548 0.5632 0.4705 0.032 Uiso 1 1 calc GR .
H13B H 1.1513 0.6052 0.4477 0.032 Uiso 1 1 calc GR .
H13C H 1.2037 0.5410 0.4040 0.032 Uiso 1 1 calc GR .
C14 C 1.0365(5) 0.2337(4) 0.4387(3) 0.0129(13) Uani 1 1 d . .
C15 C 1.0220(6) 0.2381(4) 0.3687(3) 0.0129(12) Uani 1 1 d . .
C16 C 1.1231(6) 0.2399(4) 0.3313(3) 0.0153(13) Uani 1 1 d . .
H16A H 1.1815 0.2424 0.3608 0.023 Uiso 1 1 calc GR .
H16B H 1.1240 0.2851 0.3037 0.023 Uiso 1 1 calc GR .
H16C H 1.1286 0.1935 0.3055 0.023 Uiso 1 1 calc GR .
C17 C 0.9274(6) 0.2342(4) 0.3415(3) 0.0139(13) Uani 1 1 d . .
H17 H 0.8682 0.2312 0.3681 0.017 Uiso 1 1 calc R .
C18 C 0.9130(5) 0.2344(4) 0.2730(3) 0.0139(13) Uani 1 1 d . .
H18 H 0.9729 0.2438 0.2481 0.017 Uiso 1 1 calc R .
C19 C 0.8254(6) 0.2229(4) 0.2414(3) 0.0144(13) Uani 1 1 d . .
H19 H 0.8280 0.2308 0.1969 0.017 Uiso 1 1 calc R .
C20 C 0.7232(6) 0.1990(4) 0.2680(3) 0.0138(13) Uani 1 1 d . .
H20 H 0.7205 0.2103 0.3144 0.017 Uiso 1 1 calc R .
C21 C 0.7677(6) 0.0718(4) 0.2984(4) 0.0187(14) Uani 1 1 d . .
H21A H 0.7394 0.0746 0.3414 0.028 Uiso 1 1 calc GR .
H21B H 0.8395 0.0897 0.2986 0.028 Uiso 1 1 calc GR .
H21C H 0.7653 0.0186 0.2835 0.028 Uiso 1 1 calc GR .
C22 C 0.6357(5) 0.2411(4) 0.2336(3) 0.0131(12) Uani 1 1 d . .
H22 H 0.6421 0.2313 0.1871 0.016 Uiso 1 1 calc R .
C23 C 0.4631(6) 0.1983(4) 0.2129(4) 0.0154(13) Uani 1 1 d . .
C24 C 0.6353(6) 0.3269(4) 0.2447(4) 0.0144(13) Uani 1 1 d . .
C25 C 0.6197(7) 0.3515(5) 0.3128(4) 0.0241(17) Uani 1 1 d . .
H25A H 0.5539 0.3311 0.3284 0.036 Uiso 1 1 calc GR .
H25B H 0.6188 0.4076 0.3151 0.036 Uiso 1 1 calc GR .
H25C H 0.6764 0.3317 0.3388 0.036 Uiso 1 1 calc GR .
C26 C 0.6482(5) 0.3744(4) 0.1961(4) 0.0143(13) Uani 1 1 d . .
H26 H 0.6624 0.3517 0.1562 0.017 Uiso 1 1 calc R .
C27 C 0.6425(6) 0.4606(4) 0.1981(3) 0.0144(13) Uani 1 1 d . .
H27 H 0.6484 0.4781 0.2431 0.017 Uiso 1 1 calc R .
C28 C 0.5366(6) 0.4866(4) 0.1712(4) 0.0176(14) Uani 1 1 d . .
H28A H 0.5331 0.4743 0.1260 0.026 Uiso 1 1 calc GR .
H28B H 0.5288 0.5420 0.1771 0.026 Uiso 1 1 calc GR .
H28C H 0.4810 0.4599 0.1937 0.026 Uiso 1 1 calc GR .
C29 C 0.7306(6) 0.4962(4) 0.1595(3) 0.0148(13) Uani 1 1 d . .
H29 H 0.7286 0.4749 0.1156 0.018 Uiso 1 1 calc R .
C30 C 0.8394(5) 0.4828(4) 0.1875(3) 0.0129(13) Uani 1 1 d . .
H30 H 0.8596 0.4282 0.1805 0.016 Uiso 1 1 calc R .
C31 C 0.9466(6) 0.5022(4) 0.0953(4) 0.0192(15) Uani 1 1 d . .
H31A H 0.9920 0.4582 0.1029 0.029 Uiso 1 1 calc GR .
H31B H 0.9849 0.5421 0.0727 0.029 Uiso 1 1 calc GR .
H31C H 0.8872 0.4859 0.0698 0.029 Uiso 1 1 calc GR .
C32 C 0.8493(5) 0.5015(4) 0.2575(3) 0.0120(12) Uani 1 1 d . .
H32A H 0.8133 0.4612 0.2821 0.014 Uiso 1 1 calc R .
H32B H 0.8133 0.5506 0.2658 0.014 Uiso 1 1 calc R .
C33 C 0.9599(5) 0.5080(4) 0.2820(3) 0.0123(13) Uani 1 1 d . .
H33 H 0.9933 0.5515 0.2589 0.015 Uiso 1 1 calc R .
C34 C 1.0229(6) 0.4357(4) 0.2674(3) 0.0164(13) Uani 1 1 d . .
H34A H 0.9856 0.3905 0.2829 0.025 Uiso 1 1 calc GR .
H34B H 1.0903 0.4389 0.2884 0.025 Uiso 1 1 calc GR .
H34C H 1.0329 0.4313 0.2215 0.025 Uiso 1 1 calc GR .
C35 C 0.9617(5) 0.5280(4) 0.3534(3) 0.0116(12) Uani 1 1 d . .
H35A H 1.0343 0.5365 0.3664 0.014 Uiso 1 1 calc R .
H35B H 0.9239 0.5768 0.3597 0.014 Uiso 1 1 calc R .
N1 N 0.9829(5) 0.2830(3) 0.4771(3) 0.0118(11) Uani 1 1 d . .
N2 N 0.3813(5) 0.1606(4) 0.2373(3) 0.0181(13) Uani 1 1 d . .
H2A H 0.3243 0.1696 0.2169 0.022 Uiso 1 1 d GR .
H2B H 0.3697 0.1500 0.2769 0.022 Uiso 1 1 d GR .
O1 O 0.6580(4) 0.4198(3) 0.4572(2) 0.0149(10) Uani 1 1 d . .
H1 H 0.6246 0.4169 0.4232 0.022 Uiso 1 1 calc GR .
O2 O 1.0763(4) 0.4005(3) 0.4081(2) 0.0131(10) Uani 1 1 d . .
O3 O 0.7480(4) 0.5296(3) 0.3887(2) 0.0139(10) Uani 1 1 d . .
O4 O 1.2340(5) 0.3364(3) 0.5242(3) 0.0211(11) Uani 1 1 d . .
O5 O 1.1281(4) 0.4981(3) 0.4788(3) 0.0183(11) Uani 1 1 d . .
O6 O 1.0996(4) 0.1875(3) 0.4602(3) 0.0153(10) Uani 1 1 d . .
O7 O 0.7077(4) 0.1190(3) 0.2571(3) 0.0161(10) Uani 1 1 d . U
O8 O 0.5388(4) 0.2067(3) 0.2563(2) 0.0150(10) Uani 1 1 d . .
O9 O 0.4674(4) 0.2220(3) 0.1585(2) 0.0175(10) Uani 1 1 d . .
O10 O 0.7139(4) 0.5773(3) 0.1565(2) 0.0152(10) Uani 1 1 d . .
H10 H 0.7693 0.5993 0.1463 0.023 Uiso 1 1 calc GR .
O11 O 0.9109(4) 0.5318(3) 0.1547(2) 0.0150(10) Uani 1 1 d . .
C36 C 0.4606(7) 0.7642(4) 0.4747(4) 0.0213(15) Uani 1 1 d . .
H36 H 0.4907 0.7361 0.4378 0.026 Uiso 1 1 calc R .
Cl1 Cl 0.48629(18) 0.86292(12) 0.46551(10) 0.0287(4) Uani 1 1 d . .
Cl2 Cl 0.32480(15) 0.74737(10) 0.47632(9) 0.0205(4) Uani 1 1 d . .
Cl3 Cl 0.52069(16) 0.73111(11) 0.54427(9) 0.0236(4) Uani 1 1 d . .
C38 C 0.2242(6) 0.6723(5) 0.6589(4) 0.0189(14) Uani 1 1 d . .
H38 H 0.1611 0.6968 0.6405 0.023 Uiso 1 1 calc R .
Cl7 Cl 0.32387(15) 0.74256(11) 0.66246(9) 0.0214(4) Uani 1 1 d . .
Cl8 Cl 0.19369(14) 0.63955(10) 0.73591(9) 0.0187(4) Uani 1 1 d . .
Cl9 Cl 0.26161(18) 0.59686(11) 0.60916(9) 0.0255(4) Uani 1 1 d . .
C37 C 0.4827(6) 0.5046(4) 0.4007(3) 0.0163(13) Uani 1 1 d . .
H37 H 0.5567 0.4941 0.3901 0.020 Uiso 1 1 calc R .
Cl4 Cl 0.47745(15) 0.57515(10) 0.46016(9) 0.0205(4) Uani 1 1 d . .
Cl5 Cl 0.41849(15) 0.53589(10) 0.33196(9) 0.0201(4) Uani 1 1 d . .
Cl6 Cl 0.42498(15) 0.41884(10) 0.42976(11) 0.0239(4) Uani 1 1 d . .

loop_
_atom_site_aniso_label
_atom_site_aniso_U_11
_atom_site_aniso_U_22
_atom_site_aniso_U_33
_atom_site_aniso_U_23
_atom_site_aniso_U_13
_atom_site_aniso_U_12
C1 0.010(3) 0.006(3) 0.018(3) -0.002(2) -0.002(2) -0.002(2)
C2 0.014(3) 0.005(3) 0.019(3) 0.002(2) -0.001(3) 0.000(2)
C3 0.016(3) 0.006(3) 0.014(3) -0.002(2) -0.005(3) 0.000(2)
C4 0.013(3) 0.009(3) 0.015(3) 0.000(2) -0.002(2) 0.001(2)
C5 0.015(3) 0.005(3) 0.018(3) 0.001(2) -0.001(3) -0.003(2)
C6 0.018(3) 0.006(3) 0.017(3) -0.002(2) -0.002(3) 0.002(2)
C7 0.030(4) 0.008(3) 0.026(4) -0.004(3) 0.002(3) 0.004(3)
C8 0.022(4) 0.008(3) 0.017(3) 0.001(2) -0.006(3) -0.001(3)
C9 0.025(4) 0.014(3) 0.019(3) -0.001(3) -0.002(3) 0.000(3)
C10 0.020(4) 0.008(3) 0.018(3) -0.002(2) -0.006(3) -0.002(2)
C11 0.022(4) 0.006(3) 0.020(3) -0.006(2) -0.009(3) 0.000(2)
C12 0.016(3) 0.005(3) 0.026(3) -0.001(3) -0.001(3) 0.002(2)
C13 0.021(4) 0.010(3) 0.034(4) 0.003(3) -0.006(3) -0.005(3)
C14 0.014(3) 0.006(3) 0.019(3) 0.000(2) -0.002(2) 0.001(2)
C15 0.014(3) 0.007(3) 0.018(3) 0.000(2) 0.000(3) 0.000(2)
C16 0.013(3) 0.014(3) 0.019(3) -0.001(3) -0.002(3) 0.003(2)
C17 0.014(3) 0.008(3) 0.020(3) 0.000(2) 0.001(3) -0.001(2)
C18 0.011(3) 0.011(3) 0.020(3) 0.000(2) 0.000(3) -0.001(2)
C19 0.015(3) 0.009(3) 0.019(3) -0.001(2) 0.000(3) 0.002(2)
C20 0.015(3) 0.007(3) 0.020(3) -0.001(2) -0.002(3) -0.001(2)
C21 0.017(4) 0.009(3) 0.031(4) 0.004(3) 0.001(3) 0.003(3)
C22 0.010(3) 0.007(3) 0.022(3) 0.001(2) -0.001(3) -0.002(2)
C23 0.009(3) 0.015(3) 0.022(3) 0.001(3) -0.001(3) 0.004(3)
C24 0.013(3) 0.009(3) 0.020(3) 0.000(3) -0.001(3) 0.004(2)
C25 0.037(5) 0.017(4) 0.018(3) 0.000(3) 0.002(3) 0.003(3)
C26 0.010(3) 0.010(3) 0.023(3) -0.002(3) 0.001(3) -0.001(2)
C27 0.014(3) 0.010(3) 0.019(3) 0.000(3) 0.000(3) 0.002(2)
C28 0.016(3) 0.013(3) 0.024(3) -0.002(3) -0.005(3) 0.002(3)
C29 0.018(4) 0.010(3) 0.017(3) 0.002(2) -0.003(3) 0.003(3)
C30 0.014(3) 0.009(3) 0.016(3) 0.002(2) 0.000(2) 0.002(2)
C31 0.026(4) 0.013(3) 0.019(3) 0.002(3) 0.003(3) 0.007(3)
C32 0.012(3) 0.008(3) 0.015(3) -0.001(2) 0.001(2) 0.002(2)
C33 0.013(3) 0.007(3) 0.017(3) 0.002(2) 0.002(2) 0.000(2)
C34 0.017(3) 0.012(3) 0.020(3) 0.000(3) 0.000(3) 0.002(3)
C35 0.013(3) 0.006(3) 0.016(3) 0.003(2) 0.000(2) -0.001(2)
N1 0.016(3) 0.005(2) 0.015(3) 0.001(2) 0.001(2) 0.003(2)
N2 0.012(3) 0.018(3) 0.024(3) 0.007(3) 0.000(2) -0.002(2)
O1 0.012(2) 0.012(2) 0.020(2) 0.002(2) 0.0037(19) 0.0022(18)
O2 0.012(2) 0.007(2) 0.021(2) 0.0017(18) 0.0008(19) 0.0012(17)
O3 0.014(2) 0.008(2) 0.020(2) 0.0006(18) 0.0020(19) 0.0029(18)
O4 0.021(3) 0.010(2) 0.032(3) 0.001(2) -0.008(2) 0.001(2)
O5 0.019(3) 0.009(2) 0.028(3) -0.002(2) -0.004(2) 0.000(2)
O6 0.019(3) 0.007(2) 0.020(2) -0.0003(18) -0.004(2) 0.0004(18)
O7 0.017(2) 0.003(2) 0.028(3) -0.0028(18) -0.005(2) 0.0014(17)
O8 0.012(2) 0.017(2) 0.016(2) 0.0012(19) 0.0013(19) -0.0019(19)
O9 0.015(2) 0.021(3) 0.017(2) 0.002(2) -0.003(2) 0.000(2)
O10 0.014(2) 0.010(2) 0.021(2) 0.0013(19) -0.0023(19) 0.0007(18)
O11 0.017(3) 0.009(2) 0.019(2) -0.0006(18) 0.005(2) 0.0006(19)
C36 0.026(4) 0.017(3) 0.021(3) 0.001(3) 0.002(3) -0.008(3)
Cl1 0.0318(11) 0.0232(9) 0.0312(10) 0.0055(8) -0.0041(8) -0.0108(8)
Cl2 0.0221(9) 0.0144(8) 0.0251(8) -0.0018(7) 0.0042(7) -0.0024(7)
Cl3 0.0259(9) 0.0197(8) 0.0252(9) -0.0001(7) 0.0006(8) -0.0017(7)
C38 0.015(4) 0.023(4) 0.019(3) 0.000(3) 0.004(3) 0.007(3)
Cl7 0.0222(9) 0.0192(8) 0.0229(8) 0.0031(7) 0.0020(7) 0.0006(7)
Cl8 0.0171(8) 0.0177(8) 0.0214(8) 0.0010(7) 0.0011(7) 0.0009(6)
Cl9 0.0343(11) 0.0199(9) 0.0222(9) -0.0012(7) 0.0025(8) 0.0043(8)
C37 0.017(3) 0.009(3) 0.023(3) 0.003(3) -0.002(3) 0.003(3)
Cl4 0.0219(9) 0.0184(8) 0.0214(8) -0.0001(7) -0.0018(7) 0.0030(7)
Cl5 0.0234(9) 0.0159(8) 0.0211(8) 0.0000(7) -0.0024(7) -0.0008(7)
Cl6 0.0173(9) 0.0142(8) 0.0402(11) 0.0085(8) 0.0006(8) -0.0003(7)

loop_
_atom_type_symbol
_atom_type_description
_atom_type_scat_dispersion_real
_atom_type_scat_dispersion_imag
_atom_type_scat_source
C C 0.0000 0.0010 'International Tables Vol C Tables 4.2.6.8 and 6.1.1.4'
H H 0.0000 0.0000 'International Tables Vol C Tables 4.2.6.8 and 6.1.1.4'
N N 0.0010 0.0010 'International Tables Vol C Tables 4.2.6.8 and 6.1.1.4'
O O 0.0020 0.0020 'International Tables Vol C Tables 4.2.6.8 and 6.1.1.4'
Cl Cl 0.0550 0.0530 'International Tables Vol C Tables 4.2.6.8 and 6.1.1.4'

loop_
_geom_angle_atom_site_label_1
_geom_angle_atom_site_label_2
_geom_angle_atom_site_label_3
_geom_angle
C6 C1 C2 120.1(6)
O1 C1 C2 121.6(6)
O1 C1 C6 118.2(6)
C3 C2 C1 118.0(6)
C2 C3 N1 118.5(6)
C4 C3 C2 121.8(6)
C4 C3 N1 119.6(6)
C3 C4 C5 120.1(7)
O2 C4 C3 120.0(6)
O2 C4 C5 119.7(6)
C4 C5 C35 122.4(6)
C6 C5 C4 117.5(6)
C6 C5 C35 120.0(6)
C1 C6 C5 122.2(6)
C1 C6 O3 117.3(6)
O3 C6 C5 120.5(6)
C9 C8 C10 110.2(6)
N1 C8 C9 112.7(6)
N1 C8 C10 107.4(5)
C11 C10 C8 108.7(6)
C10 C11 C12 120.4(6)
O4 C11 C10 121.1(7)
O4 C11 C12 118.5(7)
O2 C12 C11 114.4(6)
O5 C12 C11 106.8(6)
O5 C12 O2 112.4(6)
N1 C14 C15 119.3(6)
O6 C14 C15 118.8(6)
O6 C14 N1 121.8(6)
C14 C15 C16 113.9(6)
C17 C15 C14 122.1(6)
C17 C15 C16 123.8(6)
C15 C17 C18 122.4(6)
C19 C18 C17 127.2(7)
C18 C19 C20 127.4(7)
C19 C20 C22 110.0(6)
O7 C20 C19 109.6(6)
O7 C20 C22 106.8(5)
C24 C22 C20 113.7(6)
O8 C22 C20 106.3(5)
O8 C22 C24 110.5(6)
N2 C23 O8 111.2(6)
O9 C23 N2 124.1(7)
O9 C23 O8 124.7(7)
C25 C24 C22 115.3(6)
C26 C24 C22 119.8(7)
C26 C24 C25 124.9(7)
C24 C26 C27 126.6(7)
C26 C27 C28 109.0(6)
C26 C27 C29 110.7(6)
C29 C27 C28 110.2(6)
C27 C29 C30 114.4(6)
O10 C29 C27 108.1(6)
O10 C29 C30 107.7(6)
C32 C30 C29 114.7(6)
O11 C30 C29 108.2(5)
O11 C30 C32 106.7(5)
C30 C32 C33 115.1(6)
C32 C33 C34 111.7(6)
C32 C33 C35 111.1(6)
C34 C33 C35 111.9(6)
C5 C35 C33 114.8(5)
C3 N1 C8 116.3(5)
C14 N1 C3 122.4(6)
C14 N1 C8 119.3(6)
C4 O2 C12 119.3(5)
C6 O3 C7 111.2(5)
C12 O5 C13 112.7(6)
C21 O7 C20 113.0(5)
C23 O8 C22 116.2(5)
C31 O11 C30 114.5(5)
Cl1 C36 Cl2 110.4(5)
Cl3 C36 Cl1 109.2(4)
Cl3 C36 Cl2 111.5(4)
Cl8 C38 Cl7 110.2(4)
Cl9 C38 Cl7 110.0(4)
Cl9 C38 Cl8 111.7(4)
Cl4 C37 Cl6 109.0(4)
Cl5 C37 Cl4 110.7(4)
Cl5 C37 Cl6 110.3(4)

loop_
_geom_bond_atom_site_label_1
_geom_bond_atom_site_label_2
_geom_bond_distance
C1 C2 1.405(9)
C1 C6 1.386(10)
C1 O1 1.363(8)
C2 C3 1.394(10)
C3 C4 1.390(10)
C3 N1 1.442(8)
C4 C5 1.415(9)
C4 O2 1.371(9)
C5 C6 1.394(10)
C5 C35 1.520(9)
C6 O3 1.391(8)
C7 O3 1.457(9)
C8 C9 1.519(11)
C8 C10 1.551(9)
C8 N1 1.485(9)
C10 C11 1.520(11)
C11 C12 1.533(10)
C11 O4 1.222(9)
C12 O2 1.446(9)
C12 O5 1.395(8)
C13 O5 1.450(9)
C14 C15 1.492(9)
C14 N1 1.370(9)
C14 O6 1.233(9)
C15 C16 1.528(10)
C15 C17 1.353(10)
C17 C18 1.459(10)
C18 C19 1.331(10)
C19 C20 1.495(10)
C20 C22 1.531(9)
C20 O7 1.430(8)
C21 O7 1.428(9)
C22 C24 1.514(9)
C22 O8 1.470(8)
C23 N2 1.349(10)
C23 O8 1.349(9)
C23 O9 1.222(9)
C24 C25 1.513(10)
C24 C26 1.330(10)
C26 C27 1.507(9)
C27 C28 1.550(10)
C27 C29 1.532(10)
C29 C30 1.543(10)
C29 O10 1.433(8)
C30 C32 1.519(9)
C30 O11 1.438(8)
C31 O11 1.431(9)
C32 C33 1.526(9)
C33 C34 1.533(9)
C33 C35 1.548(9)
C36 Cl1 1.765(8)
C36 Cl2 1.781(9)
C36 Cl3 1.759(8)
C38 Cl7 1.780(9)
C38 Cl8 1.768(8)
C38 Cl9 1.752(8)
C37 Cl4 1.759(8)
C37 Cl5 1.759(7)
C37 Cl6 1.781(7)

loop_
_geom_torsion_atom_site_label_1
_geom_torsion_atom_site_label_2
_geom_torsion_atom_site_label_3
_geom_torsion_atom_site_label_4
_geom_torsion
C1 C2 C3 C4 -1.9(10)
C1 C2 C3 N1 174.4(6)
C1 C6 O3 C7 89.3(7)
C2 C1 C6 C5 -2.7(10)
C2 C1 C6 O3 175.3(6)
C2 C3 C4 C5 -3.0(10)
C2 C3 C4 O2 -178.5(6)
C2 C3 N1 C8 -77.3(8)
C2 C3 N1 C14 119.2(7)
C3 C4 C5 C6 5.0(10)
C3 C4 C5 C35 -171.2(6)
C3 C4 O2 C12 -84.8(8)
C4 C3 N1 C8 99.1(7)
C4 C3 N1 C14 -64.4(9)
C4 C5 C6 C1 -2.2(10)
C4 C5 C6 O3 179.8(6)
C4 C5 C35 C33 86.8(8)
C5 C4 O2 C12 99.8(7)
C5 C6 O3 C7 -92.6(8)
C6 C1 C2 C3 4.8(10)
C6 C5 C35 C33 -89.4(8)
C8 C10 C11 C12 105.0(7)
C8 C10 C11 O4 -75.6(8)
C9 C8 C10 C11 -178.3(6)
C9 C8 N1 C3 67.1(8)
C9 C8 N1 C14 -128.8(7)
C10 C8 N1 C3 -54.4(8)
C10 C8 N1 C14 109.7(7)
C10 C11 C12 O2 -66.3(8)
C10 C11 C12 O5 58.6(8)
C11 C12 O2 C4 69.8(7)
C11 C12 O5 C13 137.3(6)
C14 C15 C17 C18 -176.7(6)
C15 C14 N1 C3 -8.3(10)
C15 C14 N1 C8 -171.3(6)
C15 C17 C18 C19 172.5(7)
C16 C15 C17 C18 -2.6(10)
C17 C18 C19 C20 -6.9(12)
C18 C19 C20 C22 141.8(7)
C18 C19 C20 O7 -101.0(8)
C19 C20 C22 C24 -65.8(8)
C19 C20 C22 O8 172.4(5)
C19 C20 O7 C21 75.2(7)
C20 C22 C24 C25 -62.1(8)
C20 C22 C24 C26 117.9(8)
C20 C22 O8 C23 -142.3(6)
C22 C20 O7 C21 -165.6(6)
C22 C24 C26 C27 175.4(7)
C24 C22 O8 C23 93.8(7)
C24 C26 C27 C28 -102.2(9)
C24 C26 C27 C29 136.5(8)
C25 C24 C26 C27 -4.5(13)
C26 C27 C29 C30 -67.1(8)
C26 C27 C29 O10 172.9(6)
C27 C29 C30 C32 -49.3(8)
C27 C29 C30 O11 -168.2(6)
C28 C27 C29 C30 172.3(6)
C28 C27 C29 O10 52.3(7)
C29 C30 C32 C33 -165.3(6)
C29 C30 O11 C31 -82.3(7)
C30 C32 C33 C34 -54.9(8)
C30 C32 C33 C35 179.3(5)
C32 C30 O11 C31 153.9(6)
C32 C33 C35 C5 63.6(7)
C34 C33 C35 C5 -62.0(8)
C35 C5 C6 C1 174.2(6)
C35 C5 C6 O3 -3.8(10)
N1 C3 C4 C5 -179.3(6)
N1 C3 C4 O2 5.3(9)
N1 C8 C10 C11 -55.2(7)
N1 C14 C15 C16 131.5(7)
N1 C14 C15 C17 -53.9(9)
N2 C23 O8 C22 174.9(6)
O1 C1 C2 C3 -177.2(6)
O1 C1 C6 C5 179.1(6)
O1 C1 C6 O3 -2.8(9)
O2 C4 C5 C6 -179.5(6)
O2 C4 C5 C35 4.2(10)
O2 C12 O5 C13 -96.5(7)
O4 C11 C12 O2 114.2(7)
O4 C11 C12 O5 -120.8(7)
O5 C12 O2 C4 -52.2(8)
O6 C14 C15 C16 -45.9(8)
O6 C14 C15 C17 128.8(7)
O6 C14 N1 C3 168.9(6)
O6 C14 N1 C8 5.9(10)
O7 C20 C22 C24 175.3(6)
O7 C20 C22 O8 53.4(7)
O8 C22 C24 C25 57.3(8)
O8 C22 C24 C26 -122.7(7)
O9 C23 O8 C22 -5.4(10)
O10 C29 C30 C32 70.9(7)
O10 C29 C30 O11 -48.0(7)
O11 C30 C32 C33 -45.6(7)
